data_4508546
loop_
_publ_author_name
'Buist, Amanda R.'
'Kennedy, Alan R.'
'Shankland, Kenneth'
'Shankland, Norman'
'Spillman, Mark J.'

_publ_section_title
;
 Salt Forms of Amides: Protonation and Polymorphism of Carbamazepine and
 Cytenamide
;
_journal_issue 11
_journal_name_full 'Crystal Growth &amp; Design'
_journal_page_first 5121
_journal_paper_doi 10.1021/cg401341y
_journal_volume 13
_journal_year 2013
_chemical_formula_sum 'C15 H15.5 Cl0.5 N2 O2.5'
_chemical_formula_weight 281.52
_chemical_name_systematic
;
 ?
;
_space_group_IT_number 15
_symmetry_cell_setting monoclinic
_symmetry_space_group_name_Hall '-C 2yc'
_symmetry_space_group_name_H-M 'C 1 2/c 1'
_atom_sites_solution_hydrogens geom
_atom_sites_solution_primary direct
_atom_sites_solution_secondary difmap
_audit_creation_method SHELXL-97
_cell_angle_alpha 90.00
_cell_angle_beta 119.462(8)
_cell_angle_gamma 90.00
_cell_formula_units_Z 8
_cell_length_a 29.4803(17)
_cell_length_b 4.9462(2)
_cell_length_c 21.6558(13)
_cell_measurement_reflns_used 3716
_cell_measurement_temperature 123(2)
_cell_measurement_theta_max 72.9005
_cell_measurement_theta_min 5.0286
_cell_volume 2749.4(3)
_computing_structure_refinement 'SHELXL-97 (Sheldrick, 2008)'
_diffrn_ambient_temperature 123(2)
_diffrn_measured_fraction_theta_full 0.999
_diffrn_measured_fraction_theta_max 0.996
_diffrn_measurement_device_type 'Oxford Diffraction Gemini S'
_diffrn_measurement_method 'omega scans'
_diffrn_radiation_monochromator graphite
_diffrn_radiation_source 'fine-focus sealed tube'
_diffrn_radiation_type CuK\a
_diffrn_radiation_wavelength 1.54180
_diffrn_reflns_av_R_equivalents 0.0289
_diffrn_reflns_av_sigmaI/netI 0.0246
_diffrn_reflns_limit_h_max 36
_diffrn_reflns_limit_h_min -36
_diffrn_reflns_limit_k_max 5
_diffrn_reflns_limit_k_min -6
_diffrn_reflns_limit_l_max 25
_diffrn_reflns_limit_l_min -26
_diffrn_reflns_number 10286
_diffrn_reflns_theta_full 70.00
_diffrn_reflns_theta_max 71.92
_diffrn_reflns_theta_min 6.14
_exptl_absorpt_coefficient_mu 1.625
_exptl_absorpt_correction_T_max 1.00000
_exptl_absorpt_correction_T_min 0.71934
_exptl_absorpt_correction_type multi-scan
_exptl_absorpt_process_details
;
CrysAlisPro, Agilent Technologies,
Version 1.171.34.46 (release 25-11-2010 CrysAlis171 .NET)
(compiled Nov 25 2010,17:55:46)
Empirical absorption correction using spherical harmonics,
 implemented in SCALE3 ABSPACK scaling algorithm.
;
_exptl_crystal_colour colourless
_exptl_crystal_density_diffrn 1.360
_exptl_crystal_density_method 'not measured'
_exptl_crystal_description 'flattened prism'
_exptl_crystal_F_000 1184
_exptl_crystal_size_max 0.34
_exptl_crystal_size_mid 0.10
_exptl_crystal_size_min 0.03
_refine_diff_density_max 0.226
_refine_diff_density_min -0.210
_refine_diff_density_rms 0.042
_refine_ls_extinction_method none
_refine_ls_goodness_of_fit_ref 1.041
_refine_ls_hydrogen_treatment mixed
_refine_ls_matrix_type full
_refine_ls_number_parameters 223
_refine_ls_number_reflns 2686
_refine_ls_number_restraints 11
_refine_ls_restrained_S_all 1.040
_refine_ls_R_factor_all 0.0446
_refine_ls_R_factor_gt 0.0368
_refine_ls_shift/su_max 0.000
_refine_ls_shift/su_mean 0.000
_refine_ls_structure_factor_coef Fsqd
_refine_ls_weighting_details 'calc w=1/[\s^2^(Fo^2^)+(0.0561P)^2^+1.5551P] where P=(Fo^2^+2Fc^2^)/3'
_refine_ls_weighting_scheme calc
_refine_ls_wR_factor_gt 0.0970
_refine_ls_wR_factor_ref 0.1044
_reflns_number_gt 2274
_reflns_number_total 2686
_reflns_threshold_expression I>2\s(I)
_cod_data_source_file cg401341y_si_002.cif
_cod_data_source_block cbz_greenmonop
_cod_original_sg_symbol_H-M C2/c
_cod_original_formula_sum 'C15 H15.50 Cl0.50 N2 O2.50'
_cod_database_code 4508546

loop_
_symmetry_equiv_pos_as_xyz
'x, y, z'
'-x, y, -z+1/2'
'x+1/2, y+1/2, z'
'-x+1/2, y+1/2, -z+1/2'
'-x, -y, -z'
'x, -y, z-1/2'
'-x+1/2, -y+1/2, -z'
'x+1/2, -y+1/2, z-1/2'

loop_
_atom_site_label
_atom_site_type_symbol
_atom_site_fract_x
_atom_site_fract_y
_atom_site_fract_z
_atom_site_U_iso_or_equiv
_atom_site_adp_type
_atom_site_occupancy
_atom_site_symmetry_multiplicity
_atom_site_calc_flag
_atom_site_refinement_flags
O1 O 0.05386(4) 0.1788(2) -0.00192(5) 0.0276(2) Uani 1 1 d .
N1 N 0.10452(4) 0.4124(2) 0.10010(6) 0.0238(3) Uani 1 1 d .
N2 N 0.02527(5) 0.2277(3) 0.07646(7) 0.0275(3) Uani 1 1 d .
H1N H -0.0006(7) 0.122(4) 0.0506(10) 0.033 Uiso 1 1 d .
H2N H 0.0292(7) 0.285(4) 0.1151(11) 0.033 Uiso 1 1 d .
C1 C 0.06047(5) 0.2687(3) 0.05587(7) 0.0227(3) Uani 1 1 d .
C2 C 0.11746(5) 0.4725(3) 0.17186(7) 0.0238(3) Uani 1 1 d .
C3 C 0.09016(6) 0.6738(3) 0.18462(8) 0.0282(3) Uani 1 1 d .
H3 H 0.0651 0.7795 0.1464 0.034 Uiso 1 1 calc R
C4 C 0.09945(6) 0.7204(3) 0.25303(9) 0.0315(4) Uani 1 1 d .
H4 H 0.0808 0.8578 0.2618 0.038 Uiso 1 1 calc R
C5 C 0.13607(6) 0.5656(4) 0.30853(8) 0.0333(4) Uani 1 1 d .
H5 H 0.1423 0.5953 0.3554 0.040 Uiso 1 1 calc R
C6 C 0.16356(6) 0.3682(3) 0.29581(8) 0.0303(3) Uani 1 1 d .
H6 H 0.1885 0.2637 0.3344 0.036 Uiso 1 1 calc R
C7 C 0.15556(5) 0.3179(3) 0.22733(8) 0.0252(3) Uani 1 1 d .
C8 C 0.18656(5) 0.1104(3) 0.21706(8) 0.0277(3) Uani 1 1 d .
H8 H 0.1983 -0.0348 0.2500 0.033 Uiso 1 1 calc R
C9 C 0.20051(5) 0.1001(3) 0.16661(8) 0.0275(3) Uani 1 1 d .
H9 H 0.2207 -0.0519 0.1681 0.033 Uiso 1 1 calc R
C10 C 0.18835(5) 0.2941(3) 0.10980(8) 0.0244(3) Uani 1 1 d .
C11 C 0.14337(5) 0.4536(3) 0.07930(7) 0.0236(3) Uani 1 1 d .
C12 C 0.13472(6) 0.6453(3) 0.02793(8) 0.0290(3) Uani 1 1 d .
H12 H 0.1045 0.7560 0.0094 0.035 Uiso 1 1 calc R
C13 C 0.16999(6) 0.6757(3) 0.00356(9) 0.0320(4) Uani 1 1 d .
H13 H 0.1641 0.8069 -0.0317 0.038 Uiso 1 1 calc R
C14 C 0.21399(6) 0.5132(3) 0.03105(8) 0.0312(3) Uani 1 1 d .
H14 H 0.2379 0.5300 0.0138 0.037 Uiso 1 1 calc R
C15 C 0.22306(6) 0.3267(3) 0.08346(8) 0.0291(3) Uani 1 1 d .
H15 H 0.2535 0.2179 0.1021 0.035 Uiso 1 1 calc R
Cl1 Cl -0.02683(7) 0.2514(4) 0.17716(11) 0.0307(3) Uani 0.50 1 d P
O2W O -0.07272(16) -0.1636(7) 0.1119(2) 0.0388(8) Uani 0.50 1 d PD
H3W H -0.0743(15) -0.315(4) 0.1321(16) 0.047 Uiso 0.50 1 d PD
H4W H -0.0685(8) -0.238(4) 0.0775(8) 0.047 Uiso 1 1 d D
H5W H -0.0400(6) -0.129(7) 0.1421(13) 0.047 Uiso 0.50 1 d PD
O1W O -0.0261(3) 0.2912(15) 0.1648(4) 0.071(3) Uani 0.50 1 d PD
H1W H -0.012(2) 0.273(10) 0.2112(7) 0.085 Uiso 0.50 1 d PD
H2W H -0.044(2) 0.141(7) 0.151(2) 0.085 Uiso 0.50 1 d PD
O3W O -0.06968(15) -0.2870(7) 0.1079(2) 0.0355(7) Uani 0.50 1 d PD
H6W H -0.0484(14) -0.419(6) 0.1322(19) 0.050 Uiso 0.50 1 d PD

loop_
_atom_site_aniso_label
_atom_site_aniso_U_11
_atom_site_aniso_U_22
_atom_site_aniso_U_33
_atom_site_aniso_U_23
_atom_site_aniso_U_13
_atom_site_aniso_U_12
O1 0.0237(5) 0.0347(6) 0.0242(5) -0.0032(4) 0.0118(4) -0.0034(4)
N1 0.0198(5) 0.0286(7) 0.0234(6) -0.0015(5) 0.0109(5) -0.0005(5)
N2 0.0225(6) 0.0342(7) 0.0270(6) -0.0053(5) 0.0131(5) -0.0055(5)
C1 0.0196(6) 0.0234(7) 0.0226(7) 0.0030(5) 0.0085(5) 0.0039(5)
C2 0.0214(6) 0.0255(7) 0.0254(7) -0.0027(6) 0.0121(6) -0.0054(5)
C3 0.0271(7) 0.0274(8) 0.0336(8) -0.0003(6) 0.0176(6) -0.0020(6)
C4 0.0328(8) 0.0309(8) 0.0391(9) -0.0083(7) 0.0240(7) -0.0063(6)
C5 0.0306(7) 0.0448(10) 0.0286(8) -0.0095(7) 0.0176(6) -0.0116(7)
C6 0.0231(7) 0.0402(9) 0.0252(7) -0.0001(6) 0.0100(6) -0.0061(6)
C7 0.0205(6) 0.0269(7) 0.0274(7) -0.0013(6) 0.0112(6) -0.0059(5)
C8 0.0227(7) 0.0284(8) 0.0280(7) 0.0043(6) 0.0094(6) -0.0004(6)
C9 0.0218(6) 0.0269(8) 0.0318(8) 0.0005(6) 0.0116(6) 0.0019(6)
C10 0.0219(6) 0.0246(7) 0.0255(7) -0.0036(5) 0.0107(6) -0.0030(5)
C11 0.0208(6) 0.0262(7) 0.0242(7) -0.0045(5) 0.0114(6) -0.0040(5)
C12 0.0274(7) 0.0296(8) 0.0299(8) 0.0012(6) 0.0140(6) 0.0026(6)
C13 0.0355(8) 0.0316(8) 0.0330(8) 0.0023(6) 0.0200(7) -0.0025(7)
C14 0.0289(7) 0.0350(8) 0.0353(8) -0.0041(7) 0.0202(7) -0.0067(6)
C15 0.0213(7) 0.0329(8) 0.0335(8) -0.0022(6) 0.0137(6) -0.0004(6)
Cl1 0.0322(5) 0.0315(5) 0.0304(5) -0.0050(4) 0.0170(4) -0.0004(4)
O2W 0.0551(17) 0.0322(18) 0.0383(16) 0.0042(17) 0.0302(13) 0.0021(18)
O1W 0.074(3) 0.074(4) 0.058(4) -0.015(3) 0.027(3) -0.009(3)
O3W 0.0432(16) 0.040(2) 0.0330(15) -0.0043(16) 0.0265(13) -0.0106(17)

loop_
_atom_type_symbol
_atom_type_description
_atom_type_scat_dispersion_real
_atom_type_scat_dispersion_imag
_atom_type_scat_source
Cl Cl 0.3639 0.7018 'International Tables Vol C Tables 4.2.6.8 and 6.1.1.4'
O O 0.0492 0.0322 'International Tables Vol C Tables 4.2.6.8 and 6.1.1.4'
N N 0.0311 0.0180 'International Tables Vol C Tables 4.2.6.8 and 6.1.1.4'
C C 0.0181 0.0091 'International Tables Vol C Tables 4.2.6.8 and 6.1.1.4'
H H 0.0000 0.0000 'International Tables Vol C Tables 4.2.6.8 and 6.1.1.4'

loop_
_geom_angle_atom_site_label_1
_geom_angle_atom_site_label_2
_geom_angle_atom_site_label_3
_geom_angle
C1 N1 C11 118.76(11)
C1 N1 C2 121.22(11)
C11 N1 C2 118.75(11)
C1 N2 H1N 117.3(12)
C1 N2 H2N 122.4(13)
H1N N2 H2N 119.9(17)
O1 C1 N2 121.19(13)
O1 C1 N1 120.72(12)
N2 C1 N1 118.09(13)
C3 C2 C7 121.25(14)
C3 C2 N1 119.42(13)
C7 C2 N1 119.26(13)
C4 C3 C2 120.12(15)
C4 C3 H3 119.9
C2 C3 H3 119.9
C5 C4 C3 119.65(15)
C5 C4 H4 120.2
C3 C4 H4 120.2
C6 C5 C4 120.09(14)
C6 C5 H5 120.0
C4 C5 H5 120.0
C5 C6 C7 121.72(15)
C5 C6 H6 119.1
C7 C6 H6 119.1
C2 C7 C6 117.14(14)
C2 C7 C8 123.39(13)
C6 C7 C8 119.48(14)
C9 C8 C7 127.88(14)
C9 C8 H8 116.1
C7 C8 H8 116.1
C8 C9 C10 127.87(14)
C8 C9 H9 116.1
C10 C9 H9 116.1
C11 C10 C15 117.03(14)
C11 C10 C9 123.50(13)
C15 C10 C9 119.47(13)
C12 C11 C10 121.48(13)
C12 C11 N1 119.24(12)
C10 C11 N1 119.26(13)
C11 C12 C13 120.23(14)
C11 C12 H12 119.9
C13 C12 H12 119.9
C12 C13 C14 119.46(15)
C12 C13 H13 120.3
C14 C13 H13 120.3
C15 C14 C13 120.09(14)
C15 C14 H14 120.0
C13 C14 H14 120.0
C14 C15 C10 121.64(14)
C14 C15 H15 119.2
C10 C15 H15 119.2
H1W Cl1 H2W 141(3)
O3W O2W H3W 45(2)
O3W O2W H4W 53.1(13)
H3W O2W H4W 97(2)
O3W O2W H5W 97(3)
H3W O2W H5W 96(2)
H4W O2W H5W 98.7(19)
O3W O2W H6W 24.4(18)
H3W O2W H6W 39(3)
H4W O2W H6W 68.5(15)
H5W O2W H6W 75(3)
H1W O1W H2W 100(2)
O2W O3W H3W 90(2)
O2W O3W H4W 82.5(13)
H3W O3W H4W 169(4)
O2W O3W H5W 50.1(17)
H3W O3W H5W 92(3)
H4W O3W H5W 90(2)
O2W O3W H6W 138(3)
H3W O3W H6W 73(4)
H4W O3W H6W 117(2)
H5W O3W H6W 92(3)

loop_
_geom_bond_atom_site_label_1
_geom_bond_atom_site_label_2
_geom_bond_distance
O1 C1 1.2498(17)
N1 C1 1.3730(18)
N1 C11 1.4366(17)
N1 C2 1.4374(17)
N2 C1 1.3311(19)
N2 H1N 0.87(2)
N2 H2N 0.84(2)
C2 C3 1.391(2)
C2 C7 1.401(2)
C3 C4 1.387(2)
C3 H3 0.9500
C4 C5 1.386(2)
C4 H4 0.9500
C5 C6 1.380(2)
C5 H5 0.9500
C6 C7 1.405(2)
C6 H6 0.9500
C7 C8 1.462(2)
C8 C9 1.344(2)
C8 H8 0.9500
C9 C10 1.459(2)
C9 H9 0.9500
C10 C11 1.398(2)
C10 C15 1.404(2)
C11 C12 1.386(2)
C12 C13 1.386(2)
C12 H12 0.9500
C13 C14 1.387(2)
C13 H13 0.9500
C14 C15 1.383(2)
C14 H14 0.9500
C15 H15 0.9500
Cl1 H1W 0.658(19)
Cl1 H2W 0.77(2)
O2W O3W 0.629(3)
O2W H3W 0.882(10)
O2W H4W 0.890(9)
O2W H5W 0.877(10)
O1W H1W 0.882(10)
O1W H2W 0.878(10)
O3W H3W 0.62(2)
O3W H4W 0.718(15)
O3W H5W 1.14(2)
O3W H6W 0.877(10)

loop_
_geom_torsion_atom_site_label_1
_geom_torsion_atom_site_label_2
_geom_torsion_atom_site_label_3
_geom_torsion_atom_site_label_4
_geom_torsion
C11 N1 C1 O1 -1.1(2)
C2 N1 C1 O1 -168.06(13)
C11 N1 C1 N2 178.76(13)
C2 N1 C1 N2 11.8(2)
C1 N1 C2 C3 -75.51(18)
C11 N1 C2 C3 117.51(14)
C1 N1 C2 C7 101.34(15)
C11 N1 C2 C7 -65.65(17)
C7 C2 C3 C4 -1.6(2)
N1 C2 C3 C4 175.14(13)
C2 C3 C4 C5 0.0(2)
C3 C4 C5 C6 0.8(2)
C4 C5 C6 C7 0.0(2)
C3 C2 C7 C6 2.3(2)
N1 C2 C7 C6 -174.47(12)
C3 C2 C7 C8 -177.85(13)
N1 C2 C7 C8 5.4(2)
C5 C6 C7 C2 -1.5(2)
C5 C6 C7 C8 178.66(14)
C2 C7 C8 C9 28.8(2)
C6 C7 C8 C9 -151.35(15)
C7 C8 C9 C10 0.3(3)
C8 C9 C10 C11 -29.3(2)
C8 C9 C10 C15 150.62(16)
C15 C10 C11 C12 -3.2(2)
C9 C10 C11 C12 176.65(14)
C15 C10 C11 N1 174.85(13)
C9 C10 C11 N1 -5.3(2)
C1 N1 C11 C12 76.51(17)
C2 N1 C11 C12 -116.18(15)
C1 N1 C11 C10 -101.61(16)
C2 N1 C11 C10 65.70(18)
C10 C11 C12 C13 2.5(2)
N1 C11 C12 C13 -175.61(13)
C11 C12 C13 C14 -0.1(2)
C12 C13 C14 C15 -1.4(2)
C13 C14 C15 C10 0.6(2)
C11 C10 C15 C14 1.7(2)
C9 C10 C15 C14 -178.18(14)
